data_1505685
loop_
_publ_author_name
'Vock, Carsten A.'
'Scolaro, Claudine'
'Phillips, Andrew D.'
'Scopelliti, Rosario'
'Sava, Gianni'
'Dyson, Paul J.'

_publ_section_title
;
 Synthesis, characterization, and in vitro evaluation of novel
 ruthenium(II) eta6-arene imidazole complexes.
;
_journal_issue 18
_journal_name_full 'Journal of medicinal chemistry'
_journal_page_first 5552
_journal_page_last 5561
_journal_paper_doi 10.1021/jm060495o
_journal_volume 49
_journal_year 2006
_chemical_formula_moiety 'C18 H24 N6 Ru, 2(B F4)'
_chemical_formula_sum 'C18 H24 B2 F8 N6 Ru'
_chemical_formula_weight 599.12
_chemical_name_systematic
;
?
;
_space_group_IT_number 14
_symmetry_cell_setting monoclinic
_symmetry_Int_Tables_number 14
_symmetry_space_group_name_Hall '-P 2ybc'
_symmetry_space_group_name_H-M 'P 1 21/c 1'
_atom_sites_solution_hydrogens geom
_atom_sites_solution_primary direct
_atom_sites_solution_secondary difmap
_audit_creation_method SHELXL-97
_cell_angle_alpha 90.00
_cell_angle_beta 91.305(4)
_cell_angle_gamma 90.00
_cell_formula_units_Z 4
_cell_length_a 8.4268(4)
_cell_length_b 13.5307(8)
_cell_length_c 19.9593(11)
_cell_measurement_reflns_used 7361
_cell_measurement_temperature 140(2)
_cell_measurement_theta_max 28.0144
_cell_measurement_theta_min 2.09205
_cell_volume 2275.2(2)
_computing_cell_refinement 'Oxford Diffraction CrysAlis RED'
_computing_data_collection 'Oxford Diffraction CrysAlis CCD'
_computing_data_reduction 'Oxford Diffraction CrysAlis RED'
_computing_molecular_graphics 'SHELXTL 5, XP (Sheldrick, 1994)'
_computing_publication_material 'SHELXL-97 (Sheldrick, 1997)'
_computing_structure_refinement 'SHELXL-97 (Sheldrick, 1997)'
_computing_structure_solution SIR92
_diffrn_ambient_temperature 140(2)
_diffrn_detector_area_resol_mean 7
_diffrn_measured_fraction_theta_full 0.953
_diffrn_measured_fraction_theta_max 0.859
_diffrn_measurement_device_type 'Oxford Diffraction KM4/Sapphire CCD'
_diffrn_measurement_method 'phi and omega scans'
_diffrn_radiation_monochromator graphite
_diffrn_radiation_source 'fine-focus sealed tube'
_diffrn_radiation_type MoK\a
_diffrn_radiation_wavelength 0.71073
_diffrn_reflns_av_R_equivalents 0.0267
_diffrn_reflns_av_sigmaI/netI 0.0329
_diffrn_reflns_limit_h_max 10
_diffrn_reflns_limit_h_min -10
_diffrn_reflns_limit_k_max 18
_diffrn_reflns_limit_k_min -18
_diffrn_reflns_limit_l_max 26
_diffrn_reflns_limit_l_min -26
_diffrn_reflns_number 16570
_diffrn_reflns_theta_full 25.00
_diffrn_reflns_theta_max 29.13
_diffrn_reflns_theta_min 3.13
_diffrn_standards_decay_% 0
_exptl_absorpt_coefficient_mu 0.774
_exptl_absorpt_correction_T_max 0.8861
_exptl_absorpt_correction_T_min 0.7470
_exptl_absorpt_correction_type refdelf
_exptl_absorpt_process_details
;
Walker, N. & Stuart, D. (1983) Acta Cryst. A39, 158-166)
;
_exptl_crystal_colour yellow
_exptl_crystal_density_diffrn 1.749
_exptl_crystal_density_method 'not measured'
_exptl_crystal_description block
_exptl_crystal_F_000 1200
_exptl_crystal_size_max 0.40
_exptl_crystal_size_mid 0.20
_exptl_crystal_size_min 0.16
_refine_diff_density_max 0.691
_refine_diff_density_min -0.692
_refine_diff_density_rms 0.074
_refine_ls_extinction_method none
_refine_ls_goodness_of_fit_ref 0.987
_refine_ls_hydrogen_treatment constr
_refine_ls_matrix_type full
_refine_ls_number_parameters 319
_refine_ls_number_reflns 5262
_refine_ls_number_restraints 0
_refine_ls_restrained_S_all 0.987
_refine_ls_R_factor_all 0.0371
_refine_ls_R_factor_gt 0.0273
_refine_ls_shift/su_max 0.001
_refine_ls_shift/su_mean 0.000
_refine_ls_structure_factor_coef Fsqd
_refine_ls_weighting_details 'calc w=1/[\s^2^(Fo^2^)+(0.0411P)^2^+0.0000P] where P=(Fo^2^+2Fc^2^)/3'
_refine_ls_weighting_scheme calc
_refine_ls_wR_factor_gt 0.0651
_refine_ls_wR_factor_ref 0.0678
_reflns_number_gt 4274
_reflns_number_total 5262
_reflns_threshold_expression I>2/s(I)
_cod_data_source_file jm060495osi20060630_043159.cif
_cod_data_source_block cv003
_cod_depositor_comments
;
The following automatic conversions were performed:

'_symmetry_cell_setting' value 'Monoclinic' changed to 'monoclinic'
according to /home/saulius/struct/CIF-dictionaries/cif_core.dic
dictionary named 'cif_core.dic' version 2.4.1 from 2010-06-29.

Automatic conversion script
Id: cif_fix_values 1715 2011-07-08 13:25:40Z adriana 
;
_cod_original_sg_symbol_Hall -P2ybc
_cod_original_sg_symbol_H-M 'P 2 1 / c'
_cod_database_code 1505685

loop_
_symmetry_equiv_pos_as_xyz
'x, y, z'
'-x, y+1/2, -z+1/2'
'-x, -y, -z'
'x, -y-1/2, z-1/2'

loop_
_atom_site_label
_atom_site_type_symbol
_atom_site_fract_x
_atom_site_fract_y
_atom_site_fract_z
_atom_site_U_iso_or_equiv
_atom_site_adp_type
_atom_site_occupancy
_atom_site_symmetry_multiplicity
_atom_site_calc_flag
_atom_site_refinement_flags
Ru1 Ru 0.683134(19) 0.358371(12) 0.201983(7) 0.01407(6) Uani 1 1 d .
F1 F 0.19005(17) 0.11239(11) 0.18626(6) 0.0347(3) Uani 1 1 d .
F2 F 0.5768(2) 0.14849(12) 0.49006(8) 0.0540(5) Uani 1 1 d .
F3 F 0.37989(18) 0.18064(14) 0.41464(8) 0.0466(4) Uani 1 1 d .
F4 F 0.63216(17) 0.17127(11) 0.38008(7) 0.0367(4) Uani 1 1 d .
F5 F 0.5561(2) 0.30113(11) 0.44348(7) 0.0486(4) Uani 1 1 d .
F6 F 0.09239(18) 0.04913(11) 0.08729(7) 0.0418(4) Uani 1 1 d .
F7 F 0.35034(18) 0.08913(16) 0.09878(7) 0.0570(5) Uani 1 1 d .
F8 F 0.1621(2) 0.20879(12) 0.09435(8) 0.0621(5) Uani 1 1 d .
N1 N 0.8778(2) 0.41557(12) 0.15011(8) 0.0169(4) Uani 1 1 d .
N2 N 0.7275(2) 0.07997(13) 0.10668(8) 0.0194(4) Uani 1 1 d .
N3 N 0.7374(2) 0.21462(12) 0.16854(8) 0.0165(4) Uani 1 1 d .
N4 N 1.0733(2) 0.43985(13) 0.08080(8) 0.0181(4) Uani 1 1 d .
N5 N 0.9756(2) 0.31314(13) 0.37525(8) 0.0205(4) Uani 1 1 d .
N6 N 0.8595(2) 0.33348(12) 0.27669(8) 0.0168(4) Uani 1 1 d .
C1 C 0.4835(3) 0.36322(17) 0.27067(11) 0.0234(5) Uani 1 1 d .
H1A H 0.4735 0.3345 0.3138 0.028 Uiso 1 1 calc R
C2 C 0.4543(3) 0.35292(17) 0.14859(11) 0.0248(5) Uani 1 1 d .
H2A H 0.4234 0.3167 0.1097 0.030 Uiso 1 1 calc R
C3 C 0.7800(3) 0.13396(15) 0.20802(10) 0.0195(4) Uani 1 1 d .
H3A H 0.8077 0.1364 0.2544 0.023 Uiso 1 1 calc R
C4 C 0.9604(3) 0.49949(16) 0.16997(10) 0.0223(5) Uani 1 1 d .
H4A H 0.9363 0.5398 0.2074 0.027 Uiso 1 1 calc R
C5 C 0.7058(2) 0.17803(15) 0.10784(10) 0.0184(4) Uani 1 1 d .
H5A H 0.6722 0.2164 0.0703 0.022 Uiso 1 1 calc R
C6 C 0.8449(3) 0.34400(15) 0.34261(10) 0.0187(4) Uani 1 1 d .
H6A H 0.7538 0.3700 0.3635 0.022 Uiso 1 1 calc R
C7 C 0.7758(3) 0.05132(15) 0.16980(10) 0.0220(5) Uani 1 1 d .
H7A H 0.8013 -0.0139 0.1840 0.026 Uiso 1 1 calc R
C8 C 0.9499(3) 0.38189(15) 0.09637(10) 0.0190(4) Uani 1 1 d .
H8A H 0.9186 0.3245 0.0721 0.023 Uiso 1 1 calc R
C9 C 1.0094(3) 0.29422(16) 0.26764(10) 0.0201(4) Uani 1 1 d .
H9A H 1.0544 0.2793 0.2256 0.024 Uiso 1 1 calc R
C10 C 1.1801(3) 0.42572(17) 0.02423(10) 0.0238(5) Uani 1 1 d .
H10A H 1.1178 0.4250 -0.0178 0.036 Uiso 1 1 calc R
H10B H 1.2365 0.3628 0.0295 0.036 Uiso 1 1 calc R
H10C H 1.2571 0.4800 0.0233 0.036 Uiso 1 1 calc R
C11 C 0.5465(2) 0.46048(17) 0.26392(11) 0.0239(5) Uani 1 1 d .
H11A H 0.5779 0.4968 0.3028 0.029 Uiso 1 1 calc R
C12 C 1.0815(3) 0.28060(16) 0.32827(10) 0.0214(4) Uani 1 1 d .
H12A H 1.1843 0.2540 0.3368 0.026 Uiso 1 1 calc R
C13 C 1.0813(3) 0.51480(16) 0.12740(10) 0.0233(5) Uani 1 1 d .
H13A H 1.1567 0.5670 0.1294 0.028 Uiso 1 1 calc R
C14 C 0.5624(3) 0.50268(16) 0.20050(11) 0.0238(5) Uani 1 1 d .
H14A H 0.6033 0.5678 0.1963 0.029 Uiso 1 1 calc R
C15 C 0.4363(3) 0.31029(17) 0.21313(11) 0.0252(5) Uani 1 1 d .
H15A H 0.3923 0.2460 0.2173 0.030 Uiso 1 1 calc R
C16 C 0.5175(3) 0.44809(17) 0.14220(11) 0.0252(5) Uani 1 1 d .
H16A H 0.5303 0.4761 0.0990 0.030 Uiso 1 1 calc R
C17 C 0.7037(3) 0.01551(17) 0.04831(11) 0.0297(5) Uani 1 1 d .
H17A H 0.6477 0.0520 0.0126 0.045 Uiso 1 1 calc R
H17B H 0.6406 -0.0421 0.0610 0.045 Uiso 1 1 calc R
H17C H 0.8070 -0.0065 0.0323 0.045 Uiso 1 1 calc R
C18 C 0.9977(3) 0.3095(2) 0.44815(10) 0.0335(6) Uani 1 1 d .
H18A H 0.9712 0.3739 0.4673 0.050 Uiso 1 1 calc R
H18B H 1.1085 0.2933 0.4594 0.050 Uiso 1 1 calc R
H18D H 0.9281 0.2587 0.4666 0.050 Uiso 1 1 calc R
B1 B 0.5361(3) 0.20073(19) 0.43252(12) 0.0224(5) Uani 1 1 d .
B2 B 0.1980(3) 0.11442(19) 0.11613(12) 0.0228(5) Uani 1 1 d .

loop_
_atom_site_aniso_label
_atom_site_aniso_U_11
_atom_site_aniso_U_22
_atom_site_aniso_U_33
_atom_site_aniso_U_23
_atom_site_aniso_U_13
_atom_site_aniso_U_12
Ru1 0.01421(10) 0.01418(9) 0.01379(8) -0.00081(6) -0.00047(6) 0.00058(7)
F1 0.0381(9) 0.0417(9) 0.0242(7) -0.0034(6) 0.0010(6) 0.0082(7)
F2 0.0716(13) 0.0544(11) 0.0352(9) 0.0159(7) -0.0146(8) 0.0079(9)
F3 0.0260(9) 0.0684(12) 0.0452(9) -0.0028(8) 0.0004(7) 0.0013(8)
F4 0.0357(9) 0.0300(8) 0.0450(8) -0.0094(6) 0.0167(7) 0.0010(6)
F5 0.0734(12) 0.0252(8) 0.0484(9) -0.0114(7) 0.0257(8) -0.0044(8)
F6 0.0449(9) 0.0440(9) 0.0366(8) -0.0120(7) 0.0042(7) -0.0193(7)
F7 0.0259(9) 0.1107(16) 0.0347(8) 0.0044(9) 0.0077(6) 0.0114(9)
F8 0.1024(15) 0.0259(9) 0.0566(11) 0.0103(7) -0.0278(10) 0.0037(9)
N1 0.0183(10) 0.0157(9) 0.0166(8) -0.0009(6) -0.0010(6) 0.0003(7)
N2 0.0180(10) 0.0168(9) 0.0235(9) -0.0032(7) 0.0035(7) -0.0020(7)
N3 0.0162(9) 0.0155(8) 0.0178(8) 0.0012(6) 0.0002(6) 0.0005(7)
N4 0.0177(10) 0.0193(9) 0.0172(8) 0.0016(7) 0.0003(7) -0.0005(7)
N5 0.0228(10) 0.0213(10) 0.0171(8) 0.0041(7) -0.0046(7) -0.0026(8)
N6 0.0166(10) 0.0174(9) 0.0162(8) -0.0009(6) -0.0004(7) -0.0005(7)
C1 0.0141(12) 0.0325(13) 0.0239(11) 0.0005(9) 0.0035(8) 0.0046(9)
C2 0.0168(12) 0.0305(13) 0.0268(11) -0.0060(9) -0.0094(8) 0.0047(9)
C3 0.0217(12) 0.0173(10) 0.0195(10) 0.0045(8) -0.0005(8) -0.0001(9)
C4 0.0250(12) 0.0198(11) 0.0223(10) -0.0059(8) 0.0004(8) -0.0046(9)
C5 0.0174(11) 0.0175(10) 0.0203(10) -0.0009(8) 0.0012(8) -0.0010(8)
C6 0.0202(12) 0.0197(11) 0.0164(9) 0.0013(8) 0.0014(8) -0.0015(8)
C7 0.0217(12) 0.0154(10) 0.0289(11) 0.0036(8) 0.0037(9) -0.0010(9)
C8 0.0222(12) 0.0177(11) 0.0170(10) 0.0002(7) 0.0011(8) -0.0025(8)
C9 0.0183(12) 0.0207(11) 0.0212(10) -0.0020(8) 0.0011(8) 0.0014(8)
C10 0.0213(12) 0.0301(12) 0.0201(10) 0.0041(9) 0.0054(8) 0.0011(9)
C11 0.0152(12) 0.0305(12) 0.0260(11) -0.0086(9) -0.0015(8) 0.0069(9)
C12 0.0177(12) 0.0196(11) 0.0267(11) 0.0023(8) -0.0016(8) 0.0006(8)
C13 0.0229(13) 0.0219(11) 0.0250(11) -0.0013(8) -0.0027(9) -0.0062(9)
C14 0.0153(12) 0.0176(11) 0.0386(13) 0.0002(9) -0.0006(9) 0.0050(9)
C15 0.0139(12) 0.0231(12) 0.0386(13) -0.0010(9) -0.0002(9) -0.0023(9)
C16 0.0224(13) 0.0268(12) 0.0262(11) 0.0046(9) -0.0021(9) 0.0099(9)
C17 0.0347(15) 0.0236(12) 0.0310(12) -0.0111(9) 0.0020(10) -0.0031(10)
C18 0.0407(16) 0.0418(15) 0.0178(11) 0.0071(10) -0.0058(10) -0.0021(12)
B1 0.0272(15) 0.0190(12) 0.0212(12) 0.0016(9) 0.0010(10) 0.0004(10)
B2 0.0221(15) 0.0212(13) 0.0250(12) 0.0016(9) -0.0023(10) 0.0003(10)

loop_
_atom_type_symbol
_atom_type_description
_atom_type_scat_dispersion_real
_atom_type_scat_dispersion_imag
_atom_type_scat_source
C C 0.0033 0.0016 'International Tables Vol C Tables 4.2.6.8 and 6.1.1.4'
H H 0.0000 0.0000 'International Tables Vol C Tables 4.2.6.8 and 6.1.1.4'
B B 0.0013 0.0007 'International Tables Vol C Tables 4.2.6.8 and 6.1.1.4'
N N 0.0061 0.0033 'International Tables Vol C Tables 4.2.6.8 and 6.1.1.4'
F F 0.0171 0.0103 'International Tables Vol C Tables 4.2.6.8 and 6.1.1.4'
Ru Ru -1.2594 0.8363 'International Tables Vol C Tables 4.2.6.8 and 6.1.1.4'

loop_
_geom_angle_atom_site_label_1
_geom_angle_atom_site_label_2
_geom_angle_atom_site_label_3
_geom_angle
N1 Ru1 N6 82.07(6)
N1 Ru1 N3 90.36(6)
N6 Ru1 N3 85.53(6)
N1 Ru1 C2 117.47(8)
N6 Ru1 C2 160.14(8)
N3 Ru1 C2 90.57(7)
N1 Ru1 C16 91.28(7)
N6 Ru1 C16 155.05(8)
N3 Ru1 C16 118.69(8)
C2 Ru1 C16 37.40(8)
N1 Ru1 C1 155.81(8)
N6 Ru1 C1 95.80(7)
N3 Ru1 C1 113.58(7)
C2 Ru1 C1 67.97(8)
C16 Ru1 C1 80.51(8)
N1 Ru1 C15 155.32(7)
N6 Ru1 C15 122.36(8)
N3 Ru1 C15 88.38(8)
C2 Ru1 C15 37.93(8)
C16 Ru1 C15 67.97(9)
C1 Ru1 C15 37.27(8)
N1 Ru1 C11 117.98(8)
N6 Ru1 C11 94.15(7)
N3 Ru1 C11 151.39(8)
C2 Ru1 C11 80.08(8)
C16 Ru1 C11 67.75(8)
C1 Ru1 C11 37.91(8)
C15 Ru1 C11 67.64(9)
N1 Ru1 C14 91.84(7)
N6 Ru1 C14 117.98(7)
N3 Ru1 C14 156.47(7)
C2 Ru1 C14 67.71(8)
C16 Ru1 C14 37.85(8)
C1 Ru1 C14 67.76(8)
C15 Ru1 C14 79.96(8)
C11 Ru1 C14 37.06(8)
C8 N1 C4 106.05(17)
C8 N1 Ru1 130.38(14)
C4 N1 Ru1 123.53(13)
C5 N2 C7 107.57(17)
C5 N2 C17 125.93(18)
C7 N2 C17 126.50(19)
C5 N3 C3 105.56(17)
C5 N3 Ru1 126.21(14)
C3 N3 Ru1 126.88(13)
C8 N4 C13 107.44(17)
C8 N4 C10 126.23(18)
C13 N4 C10 126.33(18)
C6 N5 C12 107.89(17)
C6 N5 C18 125.53(19)
C12 N5 C18 126.49(19)
C6 N6 C9 105.95(17)
C6 N6 Ru1 127.02(14)
C9 N6 Ru1 126.79(13)
C15 C1 C11 119.5(2)
C15 C1 Ru1 71.38(12)
C11 C1 Ru1 71.11(12)
C15 C1 H1A 120.2
C11 C1 H1A 120.2
Ru1 C1 H1A 129.7
C16 C2 C15 120.3(2)
C16 C2 Ru1 71.35(13)
C15 C2 Ru1 71.53(12)
C16 C2 H2A 119.9
C15 C2 H2A 119.9
Ru1 C2 H2A 129.7
C7 C3 N3 109.05(18)
C7 C3 H3A 125.5
N3 C3 H3A 125.5
C13 C4 N1 109.00(18)
C13 C4 H4A 125.5
N1 C4 H4A 125.5
N3 C5 N2 111.08(18)
N3 C5 H5A 124.5
N2 C5 H5A 124.5
N6 C6 N5 110.80(18)
N6 C6 H6A 124.6
N5 C6 H6A 124.6
C3 C7 N2 106.73(18)
C3 C7 H7A 126.6
N2 C7 H7A 126.6
N1 C8 N4 110.97(18)
N1 C8 H8A 124.5
N4 C8 H8A 124.5
C12 C9 N6 109.08(18)
C12 C9 H9A 125.5
N6 C9 H9A 125.5
N4 C10 H10A 109.5
N4 C10 H10B 109.5
H10A C10 H10B 109.5
N4 C10 H10C 109.5
H10A C10 H10C 109.5
H10B C10 H10C 109.5
C14 C11 C1 120.4(2)
C14 C11 Ru1 71.64(12)
C1 C11 Ru1 70.98(12)
C14 C11 H11A 119.8
C1 C11 H11A 119.8
Ru1 C11 H11A 130.1
C9 C12 N5 106.26(19)
C9 C12 H12A 126.9
N5 C12 H12A 126.9
C4 C13 N4 106.53(19)
C4 C13 H13A 126.7
N4 C13 H13A 126.7
C11 C14 C16 120.0(2)
C11 C14 Ru1 71.30(12)
C16 C14 Ru1 70.41(12)
C11 C14 H14A 120.0
C16 C14 H14A 120.0
Ru1 C14 H14A 131.0
C1 C15 C2 120.0(2)
C1 C15 Ru1 71.35(13)
C2 C15 Ru1 70.54(12)
C1 C15 H15A 120.0
C2 C15 H15A 120.0
Ru1 C15 H15A 130.7
C2 C16 C14 119.9(2)
C2 C16 Ru1 71.25(13)
C14 C16 Ru1 71.74(12)
C2 C16 H16A 120.1
C14 C16 H16A 120.1
Ru1 C16 H16A 129.3
N2 C17 H17A 109.5
N2 C17 H17B 109.5
H17A C17 H17B 109.5
N2 C17 H17C 109.5
H17A C17 H17C 109.5
H17B C17 H17C 109.5
N5 C18 H18A 109.5
N5 C18 H18B 109.5
H18A C18 H18B 109.5
N5 C18 H18D 109.5
H18A C18 H18D 109.5
H18B C18 H18D 109.5
F3 B1 F2 109.3(2)
F3 B1 F5 110.2(2)
F2 B1 F5 110.0(2)
F3 B1 F4 108.39(19)
F2 B1 F4 109.8(2)
F5 B1 F4 109.13(19)
F6 B2 F8 109.2(2)
F6 B2 F7 109.5(2)
F8 B2 F7 110.4(2)
F6 B2 F1 111.16(19)
F8 B2 F1 108.5(2)
F7 B2 F1 108.1(2)

loop_
_geom_bond_atom_site_label_1
_geom_bond_atom_site_label_2
_geom_bond_distance
Ru1 N1 2.1067(17)
Ru1 N6 2.1083(17)
Ru1 N3 2.1101(16)
Ru1 C2 2.183(2)
Ru1 C16 2.184(2)
Ru1 C1 2.195(2)
Ru1 C15 2.196(2)
Ru1 C11 2.197(2)
Ru1 C14 2.201(2)
F1 B2 1.403(3)
F2 B1 1.385(3)
F3 B1 1.383(3)
F4 B1 1.396(3)
F5 B1 1.386(3)
F6 B2 1.371(3)
F7 B2 1.380(3)
F8 B2 1.380(3)
N1 C8 1.326(2)
N1 C4 1.385(3)
N2 C5 1.340(3)
N2 C7 1.371(3)
N2 C17 1.465(3)
N3 C5 1.330(2)
N3 C3 1.388(2)
N4 C8 1.344(3)
N4 C13 1.377(3)
N4 C10 1.472(2)
N5 C6 1.334(3)
N5 C12 1.381(3)
N5 C18 1.464(3)
N6 C6 1.332(2)
N6 C9 1.386(3)
C1 C15 1.403(3)
C1 C11 1.427(3)
C1 H1A 0.9500
C2 C16 1.400(3)
C2 C15 1.423(3)
C2 H2A 0.9500
C3 C7 1.354(3)
C3 H3A 0.9500
C4 C13 1.357(3)
C4 H4A 0.9500
C5 H5A 0.9500
C6 H6A 0.9500
C7 H7A 0.9500
C8 H8A 0.9500
C9 C12 1.354(3)
C9 H9A 0.9500
C10 H10A 0.9800
C10 H10B 0.9800
C10 H10C 0.9800
C11 C14 1.398(3)
C11 H11A 0.9500
C12 H12A 0.9500
C13 H13A 0.9500
C14 C16 1.422(3)
C14 H14A 0.9500
C15 H15A 0.9500
C16 H16A 0.9500
C17 H17A 0.9800
C17 H17B 0.9800
C17 H17C 0.9800
C18 H18A 0.9800
C18 H18B 0.9800
C18 H18D 0.9800
